data_2233893
loop_
_publ_author_name
'Fun, Hoong-Kun'
'Promdet, Premrudee'
'Horkaew, Jirapa'
'Chantrapromma, Suchada'

_publ_section_title
;
 (<i>E</i>)-4-Methoxy-<i>N</i>'-(3,4,5-trimethoxybenzylidene)benzohydrazide
;
_journal_coeditor_code IS5059
_journal_issue 3
_journal_name_full 'Acta Crystallographica Section E'
_journal_page_first o562
_journal_page_last o563
_journal_paper_doi 10.1107/S1600536812003534
_journal_volume 68
_journal_year 2012
_chemical_formula_iupac 'C18 H20 N2 O5'
_chemical_formula_moiety 'C18 H20 N2 O5'
_chemical_formula_sum 'C18 H20 N2 O5'
_chemical_formula_weight 344.36
_chemical_melting_point_gt 464
_chemical_melting_point_lt 465
_chemical_name_systematic
;
(<i>E</i>)-4-Methoxy-<i>N</i>'-(3,4,5-trimethoxybenzylidene)benzohydrazide
;
_space_group_IT_number 4
_symmetry_cell_setting monoclinic
_symmetry_space_group_name_Hall 'P 2yb'
_symmetry_space_group_name_H-M 'P 1 21 1'
_atom_sites_solution_hydrogens geom
_atom_sites_solution_primary direct
_atom_sites_solution_secondary difmap
_audit_creation_method SHELXL-97
_cell_angle_alpha 90.00
_cell_angle_beta 98.250(2)
_cell_angle_gamma 90.00
_cell_formula_units_Z 4
_cell_length_a 13.3344(17)
_cell_length_b 5.0484(6)
_cell_length_c 25.767(3)
_cell_measurement_reflns_used 3361
_cell_measurement_temperature 297(2)
_cell_measurement_theta_max 25.00
_cell_measurement_theta_min 1.63
_cell_volume 1716.6(4)
_computing_cell_refinement 'SAINT (Bruker, 2005)'
_computing_data_collection 'APEX2 (Bruker, 2005)'
_computing_data_reduction 'SAINT (Bruker, 2005)'
_computing_molecular_graphics 'SHELXTL (Sheldrick, 2008)'
_computing_publication_material
;
SHELXTL (Sheldrick, 2008) and PLATON (Spek, 2009)
;
_computing_structure_refinement 'SHELXTL (Sheldrick, 2008)'
_computing_structure_solution 'SHELXTL (Sheldrick, 2008)'
_diffrn_ambient_temperature 297(2)
_diffrn_detector_area_resol_mean 8.33
_diffrn_measured_fraction_theta_full 0.997
_diffrn_measured_fraction_theta_max 0.997
_diffrn_measurement_device_type
;
Bruker SMART APEXII CCD area-detector
;
_diffrn_measurement_method '\w scans'
_diffrn_radiation_monochromator graphite
_diffrn_radiation_source 'fine-focus sealed tube'
_diffrn_radiation_type MoK\a
_diffrn_radiation_wavelength 0.71073
_diffrn_reflns_av_R_equivalents 0.0391
_diffrn_reflns_av_sigmaI/netI 0.0326
_diffrn_reflns_limit_h_max 15
_diffrn_reflns_limit_h_min -15
_diffrn_reflns_limit_k_max 6
_diffrn_reflns_limit_k_min -6
_diffrn_reflns_limit_l_max 30
_diffrn_reflns_limit_l_min -30
_diffrn_reflns_number 12488
_diffrn_reflns_theta_full 25.00
_diffrn_reflns_theta_max 25.00
_diffrn_reflns_theta_min 1.63
_diffrn_standards_number 0
_exptl_absorpt_coefficient_mu 0.098
_exptl_absorpt_correction_T_max 0.9895
_exptl_absorpt_correction_T_min 0.9749
_exptl_absorpt_correction_type multi-scan
_exptl_absorpt_process_details '(SADABS; Bruker, 2005)'
_exptl_crystal_colour Colorless
_exptl_crystal_density_diffrn 1.332
_exptl_crystal_density_method 'not measured'
_exptl_crystal_description Block
_exptl_crystal_F_000 728
_exptl_crystal_size_max 0.26
_exptl_crystal_size_mid 0.25
_exptl_crystal_size_min 0.11
_refine_diff_density_max 0.746
_refine_diff_density_min -0.466
_refine_ls_extinction_method none
_refine_ls_goodness_of_fit_ref 1.045
_refine_ls_hydrogen_treatment constr
_refine_ls_matrix_type full
_refine_ls_number_parameters 453
_refine_ls_number_reflns 3361
_refine_ls_number_restraints 1
_refine_ls_restrained_S_all 1.045
_refine_ls_R_factor_all 0.1084
_refine_ls_R_factor_gt 0.0900
_refine_ls_shift/su_max 0.001
_refine_ls_shift/su_mean 0.001
_refine_ls_structure_factor_coef Fsqd
_refine_ls_weighting_details 'calc w=1/[\s^2^(Fo^2^)+(0.1357P)^2^+4.5571P] where P=(Fo^2^+2Fc^2^)/3'
_refine_ls_weighting_scheme calc
_refine_ls_wR_factor_gt 0.2581
_refine_ls_wR_factor_ref 0.2753
_reflns_number_gt 2671
_reflns_number_total 3361
_reflns_threshold_expression I>2\s(I)
_cod_data_source_file is5059.cif
_cod_data_source_block I
_cod_original_sg_symbol_H-M 'P 21'
_cod_database_code 2233893
_cod_database_fobs_code 2233893

loop_
_symmetry_equiv_pos_as_xyz
'x, y, z'
'-x, y+1/2, -z'

loop_
_atom_site_type_symbol
_atom_site_label
_atom_site_fract_x
_atom_site_fract_y
_atom_site_fract_z
_atom_site_U_iso_or_equiv
_atom_site_adp_type
_atom_site_calc_flag
_atom_site_refinement_flags
_atom_site_occupancy
_atom_site_symmetry_multiplicity
O O1A 0.3343(7) -0.3991(18) 0.6742(3) 0.078(2) Uani d . 1 1
O O2A 0.6531(5) 0.112(2) 0.5437(3) 0.080(3) Uani d . 1 1
O O3A -0.0197(4) -0.2248(13) 0.8547(2) 0.0443(14) Uani d . 1 1
O O4A 0.0405(4) 0.0695(13) 0.93724(19) 0.0450(14) Uani d . 1 1
O O5A 0.1905(4) 0.4311(15) 0.9377(2) 0.0543(17) Uani d . 1 1
N N1A 0.3208(5) 0.0316(19) 0.6969(3) 0.055(2) Uani d . 1 1
H H1NA 0.3373 0.1922 0.6909 0.066 Uiso calc R 1 1
N N2A 0.2568(5) -0.0252(18) 0.7341(3) 0.053(2) Uani d . 1 1
C C1A 0.4361(7) -0.083(2) 0.6382(3) 0.053(2) Uani d . 1 1
C C2A 0.4404(8) -0.243(4) 0.5919(4) 0.101(4) Uani d . 1 1
H H2A 0.4008 -0.3925 0.5830 0.121 Uiso calc R 1 1
C C3A 0.5149(8) -0.139(4) 0.5609(4) 0.101(4) Uani d . 1 1
H H3A 0.5156 -0.2111 0.5278 0.121 Uiso calc R 1 1
C C4A 0.5852(6) 0.060(3) 0.5768(3) 0.063(3) Uani d . 1 1
C C5A 0.5800(7) 0.192(3) 0.6231(3) 0.065(3) Uani d . 1 1
H H5A 0.6257 0.3269 0.6340 0.078 Uiso calc R 1 1
C C6A 0.5070(7) 0.123(3) 0.6530(4) 0.077(4) Uani d . 1 1
H H6A 0.5037 0.2148 0.6841 0.093 Uiso calc R 1 1
C C7A 0.3549(8) -0.1670(18) 0.6713(4) 0.054(2) Uani d . 1 1
C C8A 0.2406(7) 0.1708(19) 0.7608(3) 0.045(2) Uani d . 1 1
H H8AA 0.2653 0.3358 0.7528 0.054 Uiso calc R 1 1
C C9A 0.1820(6) 0.1442(17) 0.8058(3) 0.0377(19) Uani d . 1 1
C C10A 0.1069(5) -0.0388(17) 0.8060(3) 0.0376(18) Uani d . 1 1
H H10A 0.0892 -0.1480 0.7771 0.045 Uiso calc R 1 1
C C11A 0.0568(5) -0.0620(15) 0.8494(3) 0.0321(16) Uani d . 1 1
C C12A 0.0869(6) 0.1012(18) 0.8933(3) 0.0373(18) Uani d . 1 1
C C13A 0.1640(5) 0.2884(17) 0.8925(3) 0.0337(17) Uani d . 1 1
C C14A 0.2105(5) 0.3152(17) 0.8482(3) 0.0364(18) Uani d . 1 1
H H14A 0.2597 0.4442 0.8466 0.044 Uiso calc R 1 1
C C15A 0.7253(8) 0.309(3) 0.5574(4) 0.086(4) Uani d . 1 1
H H15C 0.7754 0.3023 0.5342 0.129 Uiso calc R 1 1
H H15B 0.7573 0.2815 0.5928 0.129 Uiso calc R 1 1
H H15A 0.6929 0.4796 0.5547 0.129 Uiso calc R 1 1
C C16A -0.0507(6) -0.413(2) 0.8128(3) 0.048(2) Uani d . 1 1
H H16C -0.0986 -0.5353 0.8237 0.072 Uiso calc R 1 1
H H16B 0.0075 -0.5075 0.8048 0.072 Uiso calc R 1 1
H H16A -0.0817 -0.3192 0.7822 0.072 Uiso calc R 1 1
C C17A -0.0268(7) 0.284(2) 0.9456(4) 0.058(3) Uani d . 1 1
H H17C -0.0591 0.2464 0.9758 0.088 Uiso calc R 1 1
H H17B -0.0775 0.3028 0.9153 0.088 Uiso calc R 1 1
H H17A 0.0112 0.4454 0.9512 0.088 Uiso calc R 1 1
C C18A 0.2695(6) 0.619(2) 0.9396(4) 0.056(3) Uani d . 1 1
H H18C 0.2762 0.7116 0.9724 0.085 Uiso calc R 1 1
H H18B 0.2542 0.7425 0.9113 0.085 Uiso calc R 1 1
H H18A 0.3319 0.5292 0.9364 0.085 Uiso calc R 1 1
O O1B 0.8368(6) -0.3520(12) 0.6791(3) 0.064(2) Uani d . 1 1
O O2B 1.1551(5) 0.082(2) 0.5408(2) 0.071(2) Uani d . 1 1
O O3B 0.6942(4) -0.0861(15) 0.9327(2) 0.0526(16) Uani d . 1 1
O O4B 0.5447(4) 0.2633(13) 0.93709(19) 0.0432(14) Uani d . 1 1
O O5B 0.4755(4) 0.5755(13) 0.8561(2) 0.0453(14) Uani d . 1 1
N N1B 0.8346(5) 0.0774(14) 0.7016(2) 0.0397(15) Uani d . 1 1
H H1NB 0.8270 0.2117 0.6812 0.048 Uiso d R 1 1
N N2B 0.7795(5) 0.0341(15) 0.7419(2) 0.0402(16) Uani d . 1 1
C C1B 0.9427(6) -0.0541(16) 0.6400(3) 0.0367(17) Uani d . 1 1
C C2B 0.9451(7) -0.1879(19) 0.5939(3) 0.051(2) Uani d . 1 1
H H2B 0.8949 -0.3130 0.5839 0.061 Uiso calc R 1 1
C C3B 1.0160(7) -0.149(2) 0.5623(3) 0.053(2) Uani d . 1 1
H H3B 1.0173 -0.2531 0.5326 0.064 Uiso calc R 1 1
C C4B 1.0878(6) 0.052(2) 0.5750(3) 0.052(2) Uani d . 1 1
C C5B 1.0874(6) 0.195(2) 0.6201(3) 0.048(2) Uani d . 1 1
H H5B 1.1358 0.3256 0.6293 0.058 Uiso calc R 1 1
C C6B 1.0139(6) 0.143(2) 0.6523(3) 0.047(2) Uani d . 1 1
H H6B 1.0129 0.2431 0.6825 0.056 Uiso calc R 1 1
C C7B 0.8691(7) -0.1257(18) 0.6757(3) 0.045(2) Uani d . 1 1
C C8B 0.7321(5) 0.241(2) 0.7552(3) 0.0399(19) Uani d . 1 1
H H8B 0.7299 0.3951 0.7354 0.048 Uiso calc R 1 1
C C9B 0.6815(5) 0.2261(18) 0.8023(3) 0.0395(19) Uani d . 1 1
C C10B 0.7130(5) 0.061(2) 0.8438(3) 0.0406(19) Uani d . 1 1
H H10B 0.7669 -0.0535 0.8417 0.049 Uiso calc R 1 1
C C11B 0.6668(5) 0.0605(19) 0.8886(3) 0.0392(18) Uani d . 1 1
C C12B 0.5874(5) 0.2440(18) 0.8921(3) 0.0340(17) Uani d . 1 1
C C13B 0.5554(5) 0.4060(18) 0.8500(3) 0.0348(17) Uani d . 1 1
C C14B 0.6028(5) 0.4086(19) 0.8057(3) 0.0399(19) Uani d . 1 1
H H14B 0.5832 0.5282 0.7787 0.048 Uiso calc R 1 1
C C15B 1.2275(8) 0.293(3) 0.5513(4) 0.086(4) Uani d . 1 1
H H15D 1.2581 0.3281 0.5204 0.129 Uiso calc R 1 1
H H15E 1.2790 0.2425 0.5795 0.129 Uiso calc R 1 1
H H15F 1.1939 0.4499 0.5609 0.129 Uiso calc R 1 1
C C16B 0.7757(6) -0.263(2) 0.9328(4) 0.052(2) Uani d . 1 1
H H16D 0.7973 -0.3246 0.9679 0.078 Uiso calc R 1 1
H H16E 0.8309 -0.1749 0.9199 0.078 Uiso calc R 1 1
H H16F 0.7544 -0.4118 0.9106 0.078 Uiso calc R 1 1
C C17B 0.4744(7) 0.062(2) 0.9456(3) 0.059(3) Uani d . 1 1
H H17D 0.4641 0.0629 0.9817 0.088 Uiso calc R 1 1
H H17E 0.5006 -0.1078 0.9372 0.088 Uiso calc R 1 1
H H17F 0.4111 0.0932 0.9237 0.088 Uiso calc R 1 1
C C18B 0.4404(6) 0.746(2) 0.8154(3) 0.050(2) Uani d . 1 1
H H18D 0.3865 0.8527 0.8252 0.075 Uiso calc R 1 1
H H18E 0.4158 0.6453 0.7846 0.075 Uiso calc R 1 1
H H18F 0.4947 0.8590 0.8082 0.075 Uiso calc R 1 1

loop_
_atom_site_aniso_label
_atom_site_aniso_U_11
_atom_site_aniso_U_22
_atom_site_aniso_U_33
_atom_site_aniso_U_12
_atom_site_aniso_U_13
_atom_site_aniso_U_23
O1A 0.111(6) 0.058(5) 0.076(5) -0.016(5) 0.054(4) -0.001(4)
O2A 0.064(4) 0.122(8) 0.058(4) -0.021(5) 0.028(3) -0.003(5)
O3A 0.047(3) 0.042(3) 0.046(3) -0.009(3) 0.014(3) -0.004(3)
O4A 0.060(3) 0.045(3) 0.036(3) 0.007(3) 0.023(2) 0.011(3)
O5A 0.058(3) 0.061(4) 0.045(3) -0.017(4) 0.010(3) -0.010(3)
N1A 0.055(4) 0.064(5) 0.053(4) -0.006(4) 0.028(3) 0.007(4)
N2A 0.052(4) 0.061(6) 0.048(4) -0.005(4) 0.017(3) -0.001(4)
C1A 0.056(5) 0.058(6) 0.047(5) -0.007(5) 0.017(4) -0.003(5)
C2A 0.076(5) 0.179(12) 0.052(4) -0.006(7) 0.025(4) -0.037(7)
C3A 0.076(5) 0.179(12) 0.052(4) -0.006(7) 0.025(4) -0.037(7)
C4A 0.043(4) 0.101(9) 0.047(5) -0.002(6) 0.009(4) -0.002(6)
C5A 0.055(5) 0.095(9) 0.049(5) -0.002(6) 0.015(4) -0.013(6)
C6A 0.059(6) 0.128(12) 0.047(5) -0.001(7) 0.014(5) -0.014(7)
C7A 0.070(6) 0.029(5) 0.061(5) 0.017(5) 0.006(5) -0.016(4)
C8A 0.057(5) 0.047(5) 0.034(4) 0.007(4) 0.014(4) 0.000(4)
C9A 0.038(4) 0.042(5) 0.036(4) 0.007(4) 0.014(3) -0.002(4)
C10A 0.036(4) 0.038(5) 0.039(4) 0.007(4) 0.007(3) -0.002(4)
C11A 0.035(4) 0.022(4) 0.039(4) 0.005(3) 0.008(3) 0.006(3)
C12A 0.043(4) 0.034(4) 0.036(4) 0.010(4) 0.009(3) 0.005(4)
C13A 0.030(3) 0.034(4) 0.037(4) 0.009(3) 0.005(3) -0.005(4)
C14A 0.033(4) 0.036(5) 0.042(4) 0.007(4) 0.010(3) 0.001(4)
C15A 0.066(6) 0.115(12) 0.081(7) -0.029(8) 0.023(6) 0.027(8)
C16A 0.048(4) 0.044(5) 0.050(5) -0.002(5) -0.002(4) -0.010(5)
C17A 0.076(6) 0.045(6) 0.063(5) 0.009(5) 0.038(5) 0.001(5)
C18A 0.050(5) 0.061(6) 0.054(5) -0.009(5) -0.006(4) -0.015(5)
O1B 0.100(6) 0.023(3) 0.076(5) -0.001(3) 0.039(4) 0.005(3)
O2B 0.063(4) 0.104(6) 0.052(3) 0.008(5) 0.028(3) 0.001(5)
O3B 0.060(3) 0.064(4) 0.035(3) 0.018(4) 0.010(3) 0.010(3)
O4B 0.050(3) 0.046(3) 0.037(3) -0.001(3) 0.018(2) 0.000(3)
O5B 0.049(3) 0.044(3) 0.045(3) 0.021(3) 0.013(2) 0.004(3)
N1B 0.056(4) 0.030(4) 0.037(3) 0.010(3) 0.020(3) 0.001(3)
N2B 0.042(3) 0.040(4) 0.041(3) -0.004(3) 0.015(3) 0.007(3)
C1B 0.044(4) 0.025(4) 0.044(4) 0.013(3) 0.015(3) 0.006(3)
C2B 0.060(5) 0.043(5) 0.051(5) -0.008(5) 0.012(4) -0.010(4)
C3B 0.059(5) 0.057(6) 0.046(5) -0.001(5) 0.021(4) -0.015(4)
C4B 0.047(4) 0.072(7) 0.038(4) 0.007(5) 0.008(3) 0.000(5)
C5B 0.047(5) 0.051(6) 0.049(5) -0.002(4) 0.014(4) 0.002(4)
C6B 0.047(5) 0.051(6) 0.043(4) 0.003(4) 0.013(4) -0.006(4)
C7B 0.057(5) 0.030(5) 0.051(5) 0.008(4) 0.016(4) 0.007(4)
C8B 0.035(4) 0.046(5) 0.040(4) -0.003(4) 0.011(3) -0.001(4)
C9B 0.034(4) 0.044(5) 0.041(4) -0.005(4) 0.008(3) -0.009(4)
C10B 0.034(4) 0.047(5) 0.042(4) 0.009(4) 0.011(3) -0.009(4)
C11B 0.039(4) 0.038(4) 0.040(4) 0.006(4) 0.004(3) -0.001(4)
C12B 0.034(4) 0.038(4) 0.032(4) 0.006(4) 0.010(3) -0.002(4)
C13B 0.030(3) 0.040(4) 0.037(4) 0.001(4) 0.013(3) -0.010(4)
C14B 0.040(4) 0.048(5) 0.032(4) 0.002(4) 0.007(3) -0.003(4)
C15B 0.061(6) 0.124(12) 0.081(7) -0.032(8) 0.040(6) -0.035(9)
C16B 0.052(5) 0.038(5) 0.063(5) 0.012(4) 0.004(4) 0.010(5)
C17B 0.072(6) 0.060(6) 0.053(5) -0.002(6) 0.033(5) 0.008(6)
C18B 0.047(5) 0.051(5) 0.051(5) 0.015(5) 0.004(4) -0.009(5)

loop_
_atom_type_symbol
_atom_type_description
_atom_type_scat_dispersion_real
_atom_type_scat_dispersion_imag
_atom_type_scat_source
C C 0.0033 0.0000 'International Tables Vol C Tables 4.2.6.8 and 6.1.1.4'
H H 0.0000 0.0000 'International Tables Vol C Tables 4.2.6.8 and 6.1.1.4'
N N 0.0061 0.0000 'International Tables Vol C Tables 4.2.6.8 and 6.1.1.4'
O O 0.0106 0.0000 'International Tables Vol C Tables 4.2.6.8 and 6.1.1.4'

loop_
_geom_angle_atom_site_label_1
_geom_angle_atom_site_label_2
_geom_angle_atom_site_label_3
_geom_angle
C4A O2A C15A 118.7(9)
C11A O3A C16A 117.9(6)
C12A O4A C17A 113.5(6)
C13A O5A C18A 118.9(6)
C7A N1A N2A 118.3(9)
C7A N1A H1NA 120.8
N2A N1A H1NA 120.8
C8A N2A N1A 112.9(8)
C6A C1A C2A 121.8(9)
C6A C1A C7A 123.3(8)
C2A C1A C7A 114.9(10)
C1A C2A C3A 111.1(15)
C1A C2A H2A 124.5
C3A C2A H2A 124.5
C4A C3A C2A 125.6(11)
C4A C3A H3A 117.2
C2A C3A H3A 117.2
O2A C4A C5A 124.9(11)
O2A C4A C3A 116.0(9)
C5A C4A C3A 119.1(9)
C6A C5A C4A 119.6(11)
C6A C5A H5A 120.2
C4A C5A H5A 120.2
C5A C6A C1A 122.2(10)
C5A C6A H6A 118.9
C1A C6A H6A 118.9
O1A C7A N1A 127.7(10)
O1A C7A C1A 119.1(9)
N1A C7A C1A 113.0(9)
N2A C8A C9A 120.8(8)
N2A C8A H8AA 119.6
C9A C8A H8AA 119.6
C10A C9A C14A 122.1(7)
C10A C9A C8A 122.1(7)
C14A C9A C8A 115.9(7)
C9A C10A C11A 120.0(7)
C9A C10A H10A 120.0
C11A C10A H10A 120.0
O3A C11A C10A 126.8(7)
O3A C11A C12A 114.4(6)
C10A C11A C12A 118.8(7)
O4A C12A C13A 120.6(7)
O4A C12A C11A 118.8(7)
C13A C12A C11A 120.6(7)
O5A C13A C14A 123.9(7)
O5A C13A C12A 116.4(6)
C14A C13A C12A 119.7(7)
C13A C14A C9A 118.7(7)
C13A C14A H14A 120.6
C9A C14A H14A 120.6
O2A C15A H15C 109.5
O2A C15A H15B 109.5
H15C C15A H15B 109.5
O2A C15A H15A 109.5
H15C C15A H15A 109.5
H15B C15A H15A 109.5
O3A C16A H16C 109.5
O3A C16A H16B 109.5
H16C C16A H16B 109.5
O3A C16A H16A 109.5
H16C C16A H16A 109.5
H16B C16A H16A 109.5
O4A C17A H17C 109.5
O4A C17A H17B 109.5
H17C C17A H17B 109.5
O4A C17A H17A 109.5
H17C C17A H17A 109.5
H17B C17A H17A 109.5
O5A C18A H18C 109.5
O5A C18A H18B 109.5
H18C C18A H18B 109.5
O5A C18A H18A 109.5
H18C C18A H18A 109.5
H18B C18A H18A 109.5
C4B O2B C15B 116.7(8)
C11B O3B C16B 117.5(6)
C12B O4B C17B 116.3(7)
C18B O5B C13B 118.5(6)
C7B N1B N2B 120.9(7)
C7B N1B H1NB 108.7
N2B N1B H1NB 124.3
C8B N2B N1B 114.0(7)
C2B C1B C6B 116.9(7)
C2B C1B C7B 121.2(8)
C6B C1B C7B 121.9(8)
C3B C2B C1B 123.9(9)
C3B C2B H2B 118.0
C1B C2B H2B 118.0
C2B C3B C4B 118.6(8)
C2B C3B H3B 120.7
C4B C3B H3B 120.7
O2B C4B C5B 125.4(10)
O2B C4B C3B 114.9(8)
C5B C4B C3B 119.6(8)
C4B C5B C6B 119.7(9)
C4B C5B H5B 120.2
C6B C5B H5B 120.2
C1B C6B C5B 121.2(8)
C1B C6B H6B 119.4
C5B C6B H6B 119.4
O1B C7B N1B 121.8(8)
O1B C7B C1B 122.8(8)
N1B C7B C1B 115.3(8)
N2B C8B C9B 118.5(8)
N2B C8B H8B 120.7
C9B C8B H8B 120.7
C10B C9B C14B 119.8(7)
C10B C9B C8B 123.1(7)
C14B C9B C8B 116.8(8)
C9B C10B C11B 121.8(7)
C9B C10B H10B 119.1
C11B C10B H10B 119.1
O3B C11B C10B 126.8(7)
O3B C11B C12B 114.5(6)
C10B C11B C12B 118.4(7)
O4B C12B C13B 120.5(7)
O4B C12B C11B 120.4(7)
C13B C12B C11B 119.2(6)
C12B C13B C14B 122.0(7)
C12B C13B O5B 115.6(6)
C14B C13B O5B 122.4(7)
C13B C14B C9B 118.5(8)
C13B C14B H14B 120.7
C9B C14B H14B 120.7
O2B C15B H15D 109.5
O2B C15B H15E 109.5
H15D C15B H15E 109.5
O2B C15B H15F 109.5
H15D C15B H15F 109.5
H15E C15B H15F 109.5
O3B C16B H16D 109.5
O3B C16B H16E 109.5
H16D C16B H16E 109.5
O3B C16B H16F 109.5
H16D C16B H16F 109.5
H16E C16B H16F 109.5
O4B C17B H17D 109.5
O4B C17B H17E 109.5
H17D C17B H17E 109.5
O4B C17B H17F 109.5
H17D C17B H17F 109.5
H17E C17B H17F 109.5
O5B C18B H18D 109.5
O5B C18B H18E 109.5
H18D C18B H18E 109.5
O5B C18B H18F 109.5
H18D C18B H18F 109.5
H18E C18B H18F 109.5

loop_
_geom_bond_atom_site_label_1
_geom_bond_atom_site_label_2
_geom_bond_distance
O1A C7A 1.208(13)
O2A C4A 1.355(10)
O2A C15A 1.394(15)
O3A C11A 1.333(9)
O3A C16A 1.452(10)
O4A C12A 1.376(8)
O4A C17A 1.442(11)
O5A C13A 1.371(9)
O5A C18A 1.412(11)
N1A C7A 1.315(12)
N1A N2A 1.401(9)
N1A H1NA 0.8600
N2A C8A 1.243(12)
C1A C6A 1.422(17)
C1A C2A 1.449(16)
C1A C7A 1.532(13)
C2A C3A 1.459(18)
C2A H2A 0.9300
C3A C4A 1.39(2)
C3A H3A 0.9300
C4A C5A 1.377(14)
C5A C6A 1.370(13)
C5A H5A 0.9300
C6A H6A 0.9300
C8A C9A 1.493(10)
C8A H8AA 0.9300
C9A C10A 1.363(11)
C9A C14A 1.403(11)
C10A C11A 1.388(10)
C10A H10A 0.9300
C11A C12A 1.409(11)
C12A C13A 1.398(11)
C13A C14A 1.381(10)
C14A H14A 0.9300
C15A H15C 0.9600
C15A H15B 0.9600
C15A H15A 0.9600
C16A H16C 0.9600
C16A H16B 0.9600
C16A H16A 0.9600
C17A H17C 0.9600
C17A H17B 0.9600
C17A H17A 0.9600
C18A H18C 0.9600
C18A H18B 0.9600
C18A H18A 0.9600
O1B C7B 1.229(11)
O2B C4B 1.354(9)
O2B C15B 1.438(15)
O3B C11B 1.361(10)
O3B C16B 1.408(10)
O4B C12B 1.366(8)
O4B C17B 1.422(11)
O5B C18B 1.386(11)
O5B C13B 1.394(9)
N1B C7B 1.340(11)
N1B N2B 1.374(8)
N1B H1NB 0.8545
N2B C8B 1.290(11)
C1B C2B 1.371(11)
C1B C6B 1.380(12)
C1B C7B 1.483(11)
C2B C3B 1.349(11)
C2B H2B 0.9300
C3B C4B 1.402(14)
C3B H3B 0.9300
C4B C5B 1.367(12)
C5B C6B 1.395(11)
C5B H5B 0.9300
C6B H6B 0.9300
C8B C9B 1.474(10)
C8B H8B 0.9300
C9B C10B 1.371(12)
C9B C14B 1.408(11)
C10B C11B 1.385(10)
C10B H10B 0.9300
C11B C12B 1.420(11)
C12B C13B 1.376(11)
C13B C14B 1.382(9)
C14B H14B 0.9300
C15B H15D 0.9600
C15B H15E 0.9600
C15B H15F 0.9600
C16B H16D 0.9600
C16B H16E 0.9600
C16B H16F 0.9600
C17B H17D 0.9600
C17B H17E 0.9600
C17B H17F 0.9600
C18B H18D 0.9600
C18B H18E 0.9600
C18B H18F 0.9600

loop_
_geom_hbond_atom_site_label_D
_geom_hbond_atom_site_label_H
_geom_hbond_atom_site_label_A
_geom_hbond_site_symmetry_A
_geom_hbond_distance_DH
_geom_hbond_distance_HA
_geom_hbond_distance_DA
_geom_hbond_angle_DHA
_geom_hbond_publ_flag
N1A H1NA O1A 1_565 0.86 2.11 2.944(13) 164 y
N1B H1NB O1B 1_565 0.85 2.21 2.939(9) 144 y
C8B H8B O1B 1_565 0.93 2.52 3.287(11) 140 y
C15B H15D O2A 2_756 0.96 2.60 3.498(14) 156 y
C17B H17D O4B 2_647 0.96 2.60 3.420(10) 144 y
C16A H16B Cg1 1_545 0.96 2.66 3.429(10) 138 y
C16B H16F Cg2 1_545 0.96 2.77 3.697(10) 162 y
C18A H18B Cg1 1_565 0.96 2.85 3.739(10) 155 y
C18B H18F Cg2 1_565 0.96 2.74 3.583(10) 146 y

loop_
_geom_torsion_atom_site_label_1
_geom_torsion_atom_site_label_2
_geom_torsion_atom_site_label_3
_geom_torsion_atom_site_label_4
_geom_torsion
C7A N1A N2A C8A 170.6(9)
C6A C1A C2A C3A -7.8(19)
C7A C1A C2A C3A 176.2(11)
C1A C2A C3A C4A 10(2)
C15A O2A C4A C5A 1.6(18)
C15A O2A C4A C3A -180.0(12)
C2A C3A C4A O2A 174.8(15)
C2A C3A C4A C5A -7(2)
O2A C4A C5A C6A 179.2(12)
C3A C4A C5A C6A 0.9(18)
C4A C5A C6A C1A 0.6(18)
C2A C1A C6A C5A 3.4(19)
C7A C1A C6A C5A 179.0(11)
N2A N1A C7A O1A 3.5(16)
N2A N1A C7A C1A -171.2(7)
C6A C1A C7A O1A -142.0(12)
C2A C1A C7A O1A 33.9(15)
C6A C1A C7A N1A 33.2(14)
C2A C1A C7A N1A -150.8(11)
N1A N2A C8A C9A -174.4(7)
N2A C8A C9A C10A -31.3(13)
N2A C8A C9A C14A 147.3(9)
C14A C9A C10A C11A -0.7(12)
C8A C9A C10A C11A 177.8(7)
C16A O3A C11A C10A 4.8(11)
C16A O3A C11A C12A -175.8(7)
C9A C10A C11A O3A 177.8(7)
C9A C10A C11A C12A -1.7(11)
C17A O4A C12A C13A 72.8(9)
C17A O4A C12A C11A -108.5(9)
O3A C11A C12A O4A 3.5(10)
C10A C11A C12A O4A -177.0(7)
O3A C11A C12A C13A -177.7(7)
C10A C11A C12A C13A 1.8(11)
C18A O5A C13A C14A 0.3(12)
C18A O5A C13A C12A 178.5(7)
O4A C12A C13A O5A 1.0(11)
C11A C12A C13A O5A -177.7(7)
O4A C12A C13A C14A 179.3(7)
C11A C12A C13A C14A 0.5(11)
O5A C13A C14A C9A 175.3(7)
C12A C13A C14A C9A -2.9(11)
C10A C9A C14A C13A 3.0(12)
C8A C9A C14A C13A -175.6(7)
C7B N1B N2B C8B -165.1(8)
C6B C1B C2B C3B 4.3(14)
C7B C1B C2B C3B -173.6(9)
C1B C2B C3B C4B -4.5(15)
C15B O2B C4B C5B -4.3(15)
C15B O2B C4B C3B 177.6(9)
C2B C3B C4B O2B -178.8(9)
C2B C3B C4B C5B 3.0(14)
O2B C4B C5B C6B -179.6(9)
C3B C4B C5B C6B -1.6(14)
C2B C1B C6B C5B -2.6(12)
C7B C1B C6B C5B 175.2(8)
C4B C5B C6B C1B 1.4(14)
N2B N1B C7B O1B 15.2(14)
N2B N1B C7B C1B -169.2(6)
C2B C1B C7B O1B 29.8(14)
C6B C1B C7B O1B -148.0(10)
C2B C1B C7B N1B -145.7(9)
C6B C1B C7B N1B 36.5(11)
N1B N2B C8B C9B -172.2(6)
N2B C8B C9B C10B 27.5(12)
N2B C8B C9B C14B -158.0(7)
C14B C9B C10B C11B 2.6(13)
C8B C9B C10B C11B 177.0(8)
C16B O3B C11B C10B -2.3(13)
C16B O3B C11B C12B -177.2(8)
C9B C10B C11B O3B -177.2(8)
C9B C10B C11B C12B -2.5(13)
C17B O4B C12B C13B 103.9(10)
C17B O4B C12B C11B -77.5(9)
O3B C11B C12B O4B 0.1(12)
C10B C11B C12B O4B -175.3(8)
O3B C11B C12B C13B 178.6(8)
C10B C11B C12B C13B 3.3(12)
O4B C12B C13B C14B 174.1(8)
C11B C12B C13B C14B -4.5(13)
O4B C12B C13B O5B -3.0(11)
C11B C12B C13B O5B 178.4(7)
C18B O5B C13B C12B 179.2(8)
C18B O5B C13B C14B 2.2(12)
C12B C13B C14B C9B 4.6(12)
O5B C13B C14B C9B -178.5(7)
C10B C9B C14B C13B -3.6(12)
C8B C9B C14B C13B -178.2(7)

loop_
_cod_related_entry_id
_cod_related_entry_database
_cod_related_entry_code
1 ChemSpider 7889844
